data_7055907
loop_
_publ_author_name
'Almeida, Leonardo R.'
'Anjos, Murilo M.'
'Ribeiro, Gabriela C.'
'Valverde, Clodoaldo'
'Machado, Daniel F. S.'
'Oliveira, Guilherme R.'
'Napolitano, Hamilton B.'
'de Oliveira, Heibbe C. B.'

_publ_section_title
;
 Synthesis, structural characterization and computational study of a novel
 amino chalcone: a potential nonlinear optical material
;
_journal_issue 4
_journal_name_full 'New J. Chem.'
_journal_page_first 1744
_journal_paper_doi 10.1039/C5NJ03214H
_journal_volume 41
_journal_year 2017
_chemical_compound_source 'synthesis as described'
_chemical_formula_moiety 'C15 H12 Br N O2'
_chemical_formula_sum 'C15 H12 Br N O2'
_chemical_formula_weight 318.17
_chemical_name_common 2-amino-chalcone
_chemical_name_systematic '(E)-1-(2-aminophenyl)-3-(3-bromo-5-hydroyphenyl)-prop-2-en-1-one '
_space_group_IT_number 15
_symmetry_cell_setting monoclinic
_symmetry_Int_Tables_number 15
_symmetry_space_group_name_Hall '-C 2yc'
_symmetry_space_group_name_H-M 'C 1 2/c 1'
_atom_sites_solution_hydrogens mixed
_audit_block_doi 10.5517/ccdc.csd.cc1k2rq3
_audit_creation_date 2015-10-19T12:37:17-00:00
_audit_creation_method 'WinGX routine CIF_UPDATE'
_audit_update_record
;
2015-10-21 deposited with the CCDC.
2016-12-16 downloaded from the CCDC.
;
_cell_angle_alpha 90
_cell_angle_beta 112.53
_cell_angle_gamma 90
_cell_formula_units_Z 8
_cell_length_a 29.476
_cell_length_b 6.975
_cell_length_c 13.591
_cell_measurement_reflns_used 0
_cell_measurement_temperature 120(2)
_cell_measurement_theta_max 0
_cell_measurement_theta_min 0
_cell_measurement_wavelength 0.71073
_cell_volume 2580.984
_computing_molecular_graphics 'Ortep-3 for Windows (Farrugia, 1997)'
_computing_publication_material 'WinGX publication routines (Farrugia, 1999)'
_computing_structure_refinement 'SHELXL-2014/6 (Sheldrick, 2014)'
_diffrn_ambient_temperature 120(2)
_diffrn_detector 'Bruker APEX2 area detector'
_diffrn_detector_area_resol_mean 7.9
_diffrn_detector_type 'CCD area detector'
_diffrn_measured_fraction_theta_full 0.97
_diffrn_measured_fraction_theta_max 0.97
_diffrn_measurement_device 'three-circle diffractometer'
_diffrn_measurement_device_type 'Bruker APEX2'
_diffrn_measurement_method 'combination of \w and \f-scans'
_diffrn_radiation_monochromator 'Bruker TRIUMPH curved-graphite'
_diffrn_radiation_probe x-ray
_diffrn_radiation_source 'fine-focus sealed tube'
_diffrn_radiation_type MoK\a
_diffrn_radiation_wavelength 0.71073
_diffrn_reflns_av_R_equivalents 0.0223
_diffrn_reflns_av_unetI/netI 0.0083
_diffrn_reflns_Laue_measured_fraction_full 0.97
_diffrn_reflns_Laue_measured_fraction_max 1
_diffrn_reflns_limit_h_max 34
_diffrn_reflns_limit_h_min -34
_diffrn_reflns_limit_k_max 8
_diffrn_reflns_limit_k_min -8
_diffrn_reflns_limit_l_max 16
_diffrn_reflns_limit_l_min -16
_diffrn_reflns_number 33959
_diffrn_reflns_point_group_measured_fraction_full 0.97
_diffrn_reflns_point_group_measured_fraction_max 1
_diffrn_reflns_theta_full 25.242
_diffrn_reflns_theta_max 24.993
_diffrn_reflns_theta_min 1.496
_diffrn_standards_number 0
_exptl_absorpt_coefficient_mu 3.181
_exptl_absorpt_correction_type none
_exptl_crystal_colour yellow
_exptl_crystal_density_diffrn 1.637
_exptl_crystal_density_method 'not measured'
_exptl_crystal_description prism
_exptl_crystal_F_000 1280
_exptl_crystal_size_max 0.152
_exptl_crystal_size_mid 0.102
_exptl_crystal_size_min 0.065
_refine_diff_density_max 0.282
_refine_diff_density_min -0.208
_refine_diff_density_rms 0.045
_refine_ls_extinction_method none
_refine_ls_goodness_of_fit_ref 1.084
_refine_ls_hydrogen_treatment mixed
_refine_ls_matrix_type full
_refine_ls_number_constraints 0
_refine_ls_number_parameters 187
_refine_ls_number_reflns 2275
_refine_ls_number_restraints 0
_refine_ls_restrained_S_all 1.084
_refine_ls_R_factor_all 0.0194
_refine_ls_R_factor_gt 0.0178
_refine_ls_shift/su_max 0.001
_refine_ls_shift/su_mean 0
_refine_ls_structure_factor_coef Fsqd
_refine_ls_weighting_details 'w=1/[\s^2^(Fo^2^)+(0.0212P)^2^+3.7040P] where P=(Fo^2^+2Fc^2^)/3'
_refine_ls_weighting_scheme calc
_refine_ls_wR_factor_gt 0.046
_refine_ls_wR_factor_ref 0.047
_reflns_Friedel_coverage 0
_reflns_number_gt 2153
_reflns_number_total 2275
_reflns_threshold_expression 'I > 2\s(I)'
_cod_data_source_file c5nj03214h2.cif
_cod_data_source_block modelo_final_res_01
_cod_depositor_comments 'Adding full bibliography for 7055907.cif.'
_cod_original_cell_volume 2581.2
_cod_original_sg_symbol_H-M 'C 2/c'
_cod_database_code 7055907

loop_
_symmetry_equiv_pos_as_xyz
'x, y, z'
'-x, y, -z+1/2'
'x+1/2, y+1/2, z'
'-x+1/2, y+1/2, -z+1/2'
'-x, -y, -z'
'x, -y, z-1/2'
'-x+1/2, -y+1/2, -z'
'x+1/2, -y+1/2, z-1/2'

loop_
_atom_site_label
_atom_site_type_symbol
_atom_site_fract_x
_atom_site_fract_y
_atom_site_fract_z
_atom_site_U_iso_or_equiv
_atom_site_adp_type
_atom_site_occupancy
_atom_site_site_symmetry_order
_atom_site_calc_flag
_atom_site_refinement_flags_posn
_atom_site_refinement_flags_adp
Br1 Br 0.23041(2) 0.82604(3) 0.33805(2) 0.02760(7) Uani 1 1 d . .
C11 C 0.06449(6) 0.6774(2) 0.17444(12) 0.0178(3) Uani 1 1 d . .
C4 C 0.11623(6) -0.0787(2) -0.00150(12) 0.0156(3) Uani 1 1 d . .
O2 O 0.01626(4) 0.62772(18) 0.12860(10) 0.0234(3) Uani 1 1 d . .
O1 O 0.04105(4) 0.07847(17) -0.03990(10) 0.0268(3) Uani 1 1 d . .
C7 C 0.17499(6) -0.3757(3) -0.02543(13) 0.0219(4) Uani 1 1 d . .
H7 H 0.1945 -0.4739 -0.034 0.026 Uiso 1 1 calc R U
C5 C 0.09418(6) -0.2444(2) -0.06232(12) 0.0174(3) Uani 1 1 d . .
C1 C 0.08635(6) 0.0791(2) 0.01006(13) 0.0178(3) Uani 1 1 d . .
C9 C 0.16804(6) -0.0717(2) 0.04618(12) 0.0176(3) Uani 1 1 d . .
H9 H 0.183 0.0349 0.0868 0.021 Uiso 1 1 calc R U
C3 C 0.08212(6) 0.3750(2) 0.10214(13) 0.0183(3) Uani 1 1 d . .
H3 H 0.0483 0.3558 0.0731 0.022 Uiso 1 1 calc R U
C10 C 0.09924(6) 0.5479(2) 0.16597(12) 0.0161(3) Uani 1 1 d . .
N1 N 0.04499(6) -0.2657(2) -0.11185(13) 0.0266(3) Uani 1 1 d . .
C14 C 0.16275(6) 0.7638(2) 0.27060(12) 0.0184(3) Uani 1 1 d . .
C13 C 0.12855(6) 0.8936(3) 0.27699(13) 0.0199(3) Uani 1 1 d . .
C12 C 0.07920(6) 0.8486(2) 0.22913(13) 0.0198(3) Uani 1 1 d . .
H12 H 0.0558 0.9337 0.2337 0.024 Uiso 1 1 calc R U
C6 C 0.12499(6) -0.3907(2) -0.07233(13) 0.0206(3) Uani 1 1 d . .
C2 C 0.10909(6) 0.2423(2) 0.08069(13) 0.0198(3) Uani 1 1 d . .
H2' H 0.1431 0.2521 0.1108 0.024 Uiso 1 1 calc R U
C15 C 0.14900(6) 0.5937(2) 0.21642(12) 0.0175(3) Uani 1 1 d . .
H15 H 0.1728 0.509 0.2133 0.021 Uiso 1 1 calc R U
C8 C 0.19698(6) -0.2159(3) 0.03475(13) 0.0218(4) Uani 1 1 d . .
H8 H 0.231 -0.2071 0.0669 0.026 Uiso 1 1 calc R U
H2 H 0.0001(8) 0.721(3) 0.1064(17) 0.033 Uiso 1 1 d . U
H1A H 0.0341(7) -0.373(3) -0.1322(16) 0.026 Uiso 1 1 d . U
H1B H 0.0278(8) -0.184(3) -0.0990(16) 0.026 Uiso 1 1 d . U
H13 H 0.1374(7) 1.009(3) 0.3123(15) 0.026 Uiso 1 1 d . U
H6 H 0.1110(7) -0.497(3) -0.1112(15) 0.026 Uiso 1 1 d . U

loop_
_atom_site_aniso_label
_atom_site_aniso_U_11
_atom_site_aniso_U_22
_atom_site_aniso_U_33
_atom_site_aniso_U_23
_atom_site_aniso_U_13
_atom_site_aniso_U_12
Br1 0.01774(10) 0.03173(12) 0.02710(11) -0.00738(7) 0.00166(7) -0.00372(7)
C11 0.0172(8) 0.0189(8) 0.0170(8) 0.0019(6) 0.0061(6) 0.0005(6)
C4 0.0179(8) 0.0140(8) 0.0149(7) 0.0014(6) 0.0064(6) -0.0006(6)
O2 0.0151(6) 0.0185(6) 0.0335(7) -0.0029(5) 0.0057(5) 0.0013(5)
O1 0.0140(6) 0.0196(6) 0.0407(7) -0.0053(6) 0.0037(5) 0.0006(5)
C7 0.0267(9) 0.0221(9) 0.0201(8) 0.0015(7) 0.0125(7) 0.0087(7)
C5 0.0200(8) 0.0167(8) 0.0146(8) 0.0028(6) 0.0056(6) -0.0019(7)
C1 0.0174(8) 0.0143(8) 0.0216(8) 0.0026(7) 0.0076(7) -0.0012(6)
C9 0.0175(8) 0.0179(8) 0.0170(8) -0.0016(6) 0.0063(6) -0.0020(6)
C3 0.0165(8) 0.0178(8) 0.0198(8) 0.0011(7) 0.0059(6) -0.0013(6)
C10 0.0197(8) 0.0147(8) 0.0137(7) 0.0033(6) 0.0062(6) 0.0009(6)
N1 0.0214(8) 0.0170(8) 0.0348(9) -0.0075(7) 0.0034(7) -0.0036(7)
C14 0.0160(8) 0.0230(9) 0.0136(7) 0.0011(7) 0.0027(6) -0.0023(7)
C13 0.0250(9) 0.0180(8) 0.0158(8) -0.0026(7) 0.0067(7) -0.0011(7)
C12 0.0221(8) 0.0188(8) 0.0196(8) -0.0003(7) 0.0093(7) 0.0044(7)
C6 0.0299(9) 0.0156(8) 0.0166(8) -0.0026(7) 0.0092(7) -0.0016(7)
C2 0.0153(8) 0.0162(8) 0.0257(9) -0.0005(7) 0.0056(7) -0.0008(7)
C15 0.0192(8) 0.0179(8) 0.0155(7) 0.0022(6) 0.0069(6) 0.0031(6)
C8 0.0178(8) 0.0283(9) 0.0200(8) -0.0006(7) 0.0079(7) 0.0029(7)

loop_
_atom_type_symbol
_atom_type_description
_atom_type_scat_dispersion_real
_atom_type_scat_dispersion_imag
_atom_type_scat_source
C C 0.0033 0.0016 'International Tables Vol C Tables 4.2.6.8 and 6.1.1.4'
H H 0 0 'International Tables Vol C Tables 4.2.6.8 and 6.1.1.4'
Br Br -0.2901 2.4595 'International Tables Vol C Tables 4.2.6.8 and 6.1.1.4'
N N 0.0061 0.0033 'International Tables Vol C Tables 4.2.6.8 and 6.1.1.4'
O O 0.0106 0.006 'International Tables Vol C Tables 4.2.6.8 and 6.1.1.4'

loop_
_citation_id
_citation_doi
_citation_year
1 10.1016/j.cplett.2016.04.070 2016

loop_
_geom_angle_atom_site_label_1
_geom_angle_atom_site_label_2
_geom_angle_atom_site_label_3
_geom_angle
O2 C11 C12 121.50(15)
O2 C11 C10 117.79(14)
C12 C11 C10 120.70(15)
C9 C4 C5 117.84(14)
C9 C4 C1 121.11(14)
C5 C4 C1 121.05(14)
C11 O2 H2 109.6(16)
C6 C7 C8 120.86(16)
C6 C7 H7 119.6
C8 C7 H7 119.6
N1 C5 C6 118.78(16)
N1 C5 C4 122.77(16)
C6 C5 C4 118.45(15)
O1 C1 C4 120.37(15)
O1 C1 C2 118.89(14)
C4 C1 C2 120.74(14)
C8 C9 C4 122.33(15)
C8 C9 H9 118.8
C4 C9 H9 118.8
C2 C3 C10 127.55(15)
C2 C3 H3 116.2
C10 C3 H3 116.2
C15 C10 C11 118.32(15)
C15 C10 C3 122.69(15)
C11 C10 C3 118.96(14)
C5 N1 H1A 118.3(14)
C5 N1 H1B 116.4(14)
H1A N1 H1B 121(2)
C15 C14 C13 121.80(15)
C15 C14 Br1 119.74(12)
C13 C14 Br1 118.46(13)
C14 C13 C12 118.89(16)
C14 C13 H13 122.5(12)
C12 C13 H13 118.6(12)
C13 C12 C11 120.29(15)
C13 C12 H12 119.9
C11 C12 H12 119.9
C7 C6 C5 121.35(16)
C7 C6 H6 120.1(12)
C5 C6 H6 118.6(12)
C3 C2 C1 121.46(15)
C3 C2 H2' 119.3
C1 C2 H2' 119.3
C14 C15 C10 119.97(15)
C14 C15 H15 120
C10 C15 H15 120
C9 C8 C7 119.18(16)
C9 C8 H8 120.4
C7 C8 H8 120.4

loop_
_geom_bond_atom_site_label_1
_geom_bond_atom_site_label_2
_geom_bond_distance
Br1 C14 1.8989(16)
C11 O2 1.360(2)
C11 C12 1.386(2)
C11 C10 1.403(2)
C4 C9 1.413(2)
C4 C5 1.425(2)
C4 C1 1.456(2)
O2 H2 0.79(2)
O1 C1 1.245(2)
C7 C6 1.367(2)
C7 C8 1.388(3)
C7 H7 0.93
C5 N1 1.352(2)
C5 C6 1.407(2)
C1 C2 1.474(2)
C9 C8 1.366(2)
C9 H9 0.93
C3 C2 1.324(2)
C3 C10 1.458(2)
C3 H3 0.93
C10 C15 1.398(2)
N1 H1A 0.82(2)
N1 H1B 0.83(2)
C14 C15 1.373(2)
C14 C13 1.382(2)
C13 C12 1.383(2)
C13 H13 0.92(2)
C12 H12 0.93
C6 H6 0.91(2)
C2 H2' 0.93
C15 H15 0.93
C8 H8 0.93

loop_
_geom_hbond_atom_site_label_D
_geom_hbond_atom_site_label_H
_geom_hbond_atom_site_label_A
_geom_hbond_distance_DH
_geom_hbond_distance_HA
_geom_hbond_distance_DA
_geom_hbond_angle_DHA
_geom_hbond_site_symmetry_A
O2 H2 O1 0.79(2) 1.85(2) 2.6357(18) 173(2) 5_565
N1 H1A O2 0.82(2) 2.33(2) 3.062(2) 149.4(19) 5
N1 H1B O1 0.83(2) 1.97(2) 2.611(2) 133.4(19) .

loop_
_geom_torsion_atom_site_label_1
_geom_torsion_atom_site_label_2
_geom_torsion_atom_site_label_3
_geom_torsion_atom_site_label_4
_geom_torsion
C9 C4 C5 N1 -179.60(15)
C1 C4 C5 N1 -0.3(2)
C9 C4 C5 C6 -0.5(2)
C1 C4 C5 C6 178.77(14)
C9 C4 C1 O1 173.68(15)
C5 C4 C1 O1 -5.6(2)
C9 C4 C1 C2 -6.2(2)
C5 C4 C1 C2 174.57(14)
C5 C4 C9 C8 0.7(2)
C1 C4 C9 C8 -178.58(15)
O2 C11 C10 C15 -177.44(14)
C12 C11 C10 C15 1.7(2)
O2 C11 C10 C3 4.7(2)
C12 C11 C10 C3 -176.19(14)
C2 C3 C10 C15 -1.4(3)
C2 C3 C10 C11 176.37(16)
C15 C14 C13 C12 1.3(2)
Br1 C14 C13 C12 -179.29(12)
C14 C13 C12 C11 -1.0(2)
O2 C11 C12 C13 178.56(15)
C10 C11 C12 C13 -0.5(2)
C8 C7 C6 C5 0.7(3)
N1 C5 C6 C7 178.96(16)
C4 C5 C6 C7 -0.2(2)
C10 C3 C2 C1 -176.87(15)
O1 C1 C2 C3 8.4(2)
C4 C1 C2 C3 -171.71(15)
C13 C14 C15 C10 -0.1(2)
Br1 C14 C15 C10 -179.52(12)
C11 C10 C15 C14 -1.4(2)
C3 C10 C15 C14 176.41(15)
C4 C9 C8 C7 -0.2(2)
C6 C7 C8 C9 -0.5(2)
